data_4304753
loop_
_publ_author_name
'Elena L\'opez-Torres'
'Ulrich Abram'

_publ_contact_author
;
      Ulrich Abram
      Free University of Berlin     
      Institute of Chemistry             
      Fabeckstrasse 34-36                     
      D-14195 Berlin         
      Germany                          
;
_publ_contact_author_email abram@chemie.fu-berlin.de
_publ_contact_author_fax '0049 (0)30 838 52676'
_publ_contact_author_phone '0049 (0)30 838 54002'
_publ_section_title
;
Rhenium Complexes with Triazine Derivatives Formed from Semicarbazones and
Thiosemicarbazones
;
_journal_name_full 'Inorganic Chemistry'
_journal_page_first 2890
_journal_page_last 2896
_journal_paper_doi 10.1021/ic702326v
_journal_volume 47
_journal_year 2008
_chemical_formula_moiety 'C35 H40 Cl N4 O P2 Re'
_chemical_formula_sum 'C35 H40 Cl N4 O P2 Re'
_chemical_formula_weight 816.30
_chemical_name_common '[ReNCl(ON)(PEtPh)2]'
_chemical_name_systematic
;
Chlorobis(diethylphenylphosphine)(5,6-diphenyl-1,2,4-triazine-
3-ketonato)nitridorhenium(V)

;
_space_group_IT_number 14
_symmetry_cell_setting monoclinic
_symmetry_space_group_name_Hall '-P 2yn'
_symmetry_space_group_name_H-M 'P 1 21/n 1'
_atom_sites_solution_hydrogens geom
_atom_sites_solution_primary direct
_atom_sites_solution_secondary difmap
_audit_creation_method SHELXL-97
_cell_angle_alpha 90.00
_cell_angle_beta 116.10(2)
_cell_angle_gamma 90.00
_cell_formula_units_Z 4
_cell_length_a 11.981(2)
_cell_length_b 24.315(2)
_cell_length_c 13.531(1)
_cell_measurement_reflns_used 6302
_cell_measurement_temperature 293(2)
_cell_measurement_theta_max 23.29
_cell_measurement_theta_min 2.37
_cell_volume 3539.9(9)
_computing_cell_refinement 'STOE X-AREA'
_computing_data_collection 'STOE X-AREA'
_computing_data_reduction 'STOE X-RED'
_computing_molecular_graphics ORTEP
_computing_publication_material WINGX
_computing_structure_refinement 'SHELXL-97 (Sheldrick, 1997)'
_computing_structure_solution SHELXS
_diffrn_ambient_temperature 293(2)
_diffrn_detector_area_resol_mean 6.67
_diffrn_measured_fraction_theta_full 0.977
_diffrn_measured_fraction_theta_max 0.977
_diffrn_measurement_device_type 'STOE IPDS 2T'
_diffrn_measurement_method 'rotation method'
_diffrn_radiation_monochromator graphite
_diffrn_radiation_source 'fine-focus sealed tube'
_diffrn_radiation_type MoK\a
_diffrn_radiation_wavelength 0.71073
_diffrn_reflns_av_R_equivalents 0.1435
_diffrn_reflns_av_sigmaI/netI 0.4151
_diffrn_reflns_limit_h_max 15
_diffrn_reflns_limit_h_min -16
_diffrn_reflns_limit_k_max 33
_diffrn_reflns_limit_k_min -33
_diffrn_reflns_limit_l_max 18
_diffrn_reflns_limit_l_min -18
_diffrn_reflns_number 38137
_diffrn_reflns_theta_full 29.26
_diffrn_reflns_theta_max 29.26
_diffrn_reflns_theta_min 2.53
_diffrn_standards_decay_% 1
_exptl_absorpt_coefficient_mu 3.631
_exptl_absorpt_correction_T_max .7526
_exptl_absorpt_correction_T_min .3895
_exptl_absorpt_correction_type integration
_exptl_absorpt_process_details 'STOE X-RED32'
_exptl_crystal_colour orange-red
_exptl_crystal_density_diffrn 1.532
_exptl_crystal_density_method 'not measured'
_exptl_crystal_description plate
_exptl_crystal_F_000 1632
_exptl_crystal_size_max .13
_exptl_crystal_size_mid .09
_exptl_crystal_size_min .02
_refine_diff_density_max 2.045
_refine_diff_density_min -1.945
_refine_diff_density_rms 0.157
_refine_ls_extinction_method none
_refine_ls_goodness_of_fit_ref 0.685
_refine_ls_hydrogen_treatment mixed
_refine_ls_matrix_type full
_refine_ls_number_parameters 397
_refine_ls_number_reflns 9427
_refine_ls_number_restraints 0
_refine_ls_restrained_S_all 0.685
_refine_ls_R_factor_all 0.2489
_refine_ls_R_factor_gt 0.0687
_refine_ls_shift/su_max 0.000
_refine_ls_shift/su_mean 0.000
_refine_ls_structure_factor_coef Fsqd
_refine_ls_weighting_details 'calc w=1/[\s^2^(Fo^2^)+(0.0796P)^2^+0.0000P] where P=(Fo^2^+2Fc^2^)/3'
_refine_ls_weighting_scheme calc
_refine_ls_wR_factor_gt 0.1289
_refine_ls_wR_factor_ref 0.2031
_reflns_number_gt 2787
_reflns_number_total 9427
_reflns_threshold_expression >2sigma(I)
_cod_data_source_file ic702326v-file007_2.cif
_cod_data_source_block rencl(ON)(et2php)2
_cod_original_cell_volume 3539.9(7)
_cod_database_code 4304753

loop_
_symmetry_equiv_pos_as_xyz
'x, y, z'
'-x+1/2, y+1/2, -z+1/2'
'-x, -y, -z'
'x-1/2, -y-1/2, z-1/2'

loop_
_atom_site_label
_atom_site_type_symbol
_atom_site_fract_x
_atom_site_fract_y
_atom_site_fract_z
_atom_site_U_iso_or_equiv
_atom_site_adp_type
_atom_site_occupancy
_atom_site_symmetry_multiplicity
_atom_site_calc_flag
_atom_site_refinement_flags
_atom_site_disorder_assembly
_atom_site_disorder_group
Re Re 0.28476(7) 0.17078(3) 0.98037(5) 0.03662(19) Uani 1 1 d . . .
N10 N 0.1417(12) 0.1705(6) 0.8947(10) 0.049(3) Uani 1 1 d . . .
Cl Cl 0.3057(5) 0.1969(2) 1.1589(4) 0.0645(14) Uani 1 1 d . . .
O1 O 0.5059(9) 0.1672(5) 1.0359(8) 0.046(2) Uani 1 1 d . . .
C2 C 0.4813(14) 0.1508(5) 0.9373(12) 0.033(3) Uani 1 1 d . . .
N3 N 0.3557(11) 0.1479(5) 0.8740(9) 0.035(3) Uani 1 1 d . . .
N4 N 0.3105(10) 0.1364(4) 0.7688(9) 0.027(3) Uani 1 1 d . . .
C5 C 0.3891(16) 0.1250(6) 0.7288(13) 0.038(4) Uani 1 1 d . . .
C6 C 0.5196(16) 0.1246(6) 0.7947(14) 0.042(4) Uani 1 1 d . . .
N7 N 0.5655(12) 0.1396(5) 0.9000(11) 0.046(3) Uani 1 1 d . . .
C11 C 0.3295(16) 0.1124(7) 0.6073(14) 0.046(4) Uani 1 1 d . . .
C12 C 0.2407(19) 0.0725(9) 0.5695(17) 0.077(7) Uani 1 1 d . . .
H12 H 0.2193 0.0549 0.6198 0.092 Uiso 1 1 calc R . .
C13 C 0.182(3) 0.0569(12) 0.462(2) 0.115(11) Uani 1 1 d . . .
H13 H 0.1310 0.0260 0.4396 0.138 Uiso 1 1 calc R . .
C14 C 0.203(2) 0.0903(15) 0.388(2) 0.126(13) Uani 1 1 d . . .
H14 H 0.1540 0.0852 0.3127 0.151 Uiso 1 1 calc R . .
C15 C 0.292(2) 0.1298(9) 0.4216(16) 0.068(6) Uani 1 1 d . . .
H15 H 0.3091 0.1486 0.3702 0.082 Uiso 1 1 calc R . .
C16 C 0.3586(19) 0.1426(8) 0.5361(13) 0.058(5) Uani 1 1 d . . .
H16 H 0.4188 0.1700 0.5611 0.070 Uiso 1 1 calc R . .
C21 C 0.6132(14) 0.1075(6) 0.7574(13) 0.041(4) Uani 1 1 d . . .
C22 C 0.5928(16) 0.0627(6) 0.6843(15) 0.049(4) Uani 1 1 d . . .
H22 H 0.5166 0.0446 0.6543 0.059 Uiso 1 1 calc R . .
C23 C 0.687(3) 0.0457(10) 0.658(2) 0.093(9) Uani 1 1 d . . .
H23 H 0.6731 0.0164 0.6093 0.112 Uiso 1 1 calc R . .
C24 C 0.798(2) 0.0711(10) 0.700(2) 0.077(7) Uani 1 1 d . . .
H24 H 0.8596 0.0594 0.6805 0.092 Uiso 1 1 calc R . .
C25 C 0.823(2) 0.1140(11) 0.774(2) 0.088(8) Uani 1 1 d . . .
H25 H 0.8996 0.1315 0.8026 0.106 Uiso 1 1 calc R . .
C26 C 0.728(2) 0.1315(8) 0.8047(17) 0.069(6) Uani 1 1 d . . .
H26 H 0.7446 0.1591 0.8568 0.082 Uiso 1 1 calc R . .
P2 P 0.3214(4) 0.26757(16) 0.9491(3) 0.0402(10) Uani 1 1 d . . .
C41 C 0.3723(17) 0.2765(6) 0.8432(13) 0.044(4) Uani 1 1 d . . .
C42 C 0.4984(18) 0.2738(6) 0.8678(15) 0.050(4) Uani 1 1 d . . .
H42 H 0.5585 0.2710 0.9403 0.060 Uiso 1 1 calc R . .
C43 C 0.532(2) 0.2753(6) 0.7822(19) 0.066(6) Uani 1 1 d . . .
H43 H 0.6159 0.2724 0.7984 0.079 Uiso 1 1 calc R . .
C44 C 0.445(2) 0.2809(7) 0.6726(17) 0.064(6) Uani 1 1 d . . .
H44 H 0.4707 0.2824 0.6168 0.077 Uiso 1 1 calc R . .
C45 C 0.326(2) 0.2842(7) 0.6492(16) 0.064(6) Uani 1 1 d . . .
H45 H 0.2668 0.2893 0.5768 0.077 Uiso 1 1 calc R . .
C46 C 0.2880(19) 0.2799(6) 0.7318(15) 0.057(5) Uani 1 1 d . . .
H46 H 0.2034 0.2794 0.7127 0.068 Uiso 1 1 calc R . .
C47 C 0.1827(18) 0.3087(7) 0.9029(16) 0.060(5) Uani 1 1 d . . .
H47A H 0.2020 0.3456 0.8878 0.072 Uiso 1 1 calc R . .
H47B H 0.1211 0.2936 0.8342 0.072 Uiso 1 1 calc R . .
C48 C 0.127(2) 0.3123(7) 0.9820(17) 0.069(6) Uani 1 1 d . . .
H48A H 0.0542 0.3350 0.9513 0.104 Uiso 1 1 calc R . .
H48B H 0.1866 0.3282 1.0497 0.104 Uiso 1 1 calc R . .
H48C H 0.1053 0.2762 0.9958 0.104 Uiso 1 1 calc R . .
C49 C 0.4379(19) 0.3024(7) 1.0707(14) 0.054(5) Uani 1 1 d . . .
H49A H 0.4101 0.3015 1.1281 0.064 Uiso 1 1 calc R . .
H49B H 0.5148 0.2817 1.0969 0.064 Uiso 1 1 calc R . .
C50 C 0.466(2) 0.3632(7) 1.0535(16) 0.067(6) Uani 1 1 d . . .
H50A H 0.5283 0.3776 1.1213 0.100 Uiso 1 1 calc R . .
H50B H 0.3913 0.3846 1.0305 0.100 Uiso 1 1 calc R . .
H50C H 0.4952 0.3648 0.9980 0.100 Uiso 1 1 calc R . .
P1 P 0.2944(5) 0.07403(19) 1.0413(4) 0.0509(12) Uani 1 1 d . . .
C40 C 0.069(2) 0.0730(11) 1.0541(19) 0.104(9) Uani 1 1 d . . .
H40A H 0.0257 0.0644 1.0975 0.155 Uiso 1 1 calc R . .
H40B H 0.0339 0.0521 0.9872 0.155 Uiso 1 1 calc R . .
H40C H 0.0603 0.1116 1.0368 0.155 Uiso 1 1 calc R . .
C31 C 0.2363(14) 0.0243(7) 0.9333(15) 0.048(4) Uani 1 1 d . . .
C33 C 0.1199(16) -0.0020(7) 0.7458(15) 0.053(4) Uani 1 1 d . . .
H33 H 0.0719 0.0093 0.6736 0.063 Uiso 1 1 calc R . .
C32 C 0.1618(17) 0.0385(6) 0.8261(15) 0.051(5) Uani 1 1 d . . .
H32 H 0.1396 0.0751 0.8074 0.061 Uiso 1 1 calc R . .
C37 C 0.457(2) 0.0472(7) 1.1254(17) 0.069(6) Uani 1 1 d . . .
H37A H 0.4537 0.0083 1.1399 0.083 Uiso 1 1 calc R . .
H37B H 0.5056 0.0518 1.0847 0.083 Uiso 1 1 calc R . .
C34 C 0.1422(19) -0.0552(7) 0.763(2) 0.065(6) Uani 1 1 d . . .
H34 H 0.1131 -0.0809 0.7062 0.078 Uiso 1 1 calc R . .
C36 C 0.2613(16) -0.0332(8) 0.9524(15) 0.068(6) Uani 1 1 d . . .
H36 H 0.3131 -0.0459 1.0227 0.081 Uiso 1 1 calc R . .
C35 C 0.209(2) -0.0694(8) 0.868(2) 0.088(8) Uani 1 1 d . . .
H35 H 0.2215 -0.1067 0.8840 0.106 Uiso 1 1 calc R . .
C38 C 0.515(3) 0.0769(8) 1.228(2) 0.127(12) Uani 1 1 d . . .
H38A H 0.5966 0.0626 1.2712 0.190 Uiso 1 1 calc R . .
H38B H 0.4657 0.0725 1.2680 0.190 Uiso 1 1 calc R . .
H38C H 0.5198 0.1152 1.2135 0.190 Uiso 1 1 calc R . .
C39 C 0.205(2) 0.0589(9) 1.1186(14) 0.078(7) Uani 1 1 d . . .
H39A H 0.2135 0.0201 1.1372 0.093 Uiso 1 1 calc R . .
H39B H 0.2398 0.0797 1.1867 0.093 Uiso 1 1 calc R . .

loop_
_atom_site_aniso_label
_atom_site_aniso_U_11
_atom_site_aniso_U_22
_atom_site_aniso_U_33
_atom_site_aniso_U_23
_atom_site_aniso_U_13
_atom_site_aniso_U_12
Re 0.0365(3) 0.0455(3) 0.0291(3) -0.0002(4) 0.0156(2) -0.0155(4)
N10 0.051(9) 0.044(7) 0.054(8) 0.008(8) 0.025(7) 0.009(8)
Cl 0.085(4) 0.081(3) 0.040(3) -0.010(2) 0.039(3) -0.023(3)
O1 0.031(6) 0.061(6) 0.039(6) 0.007(6) 0.008(5) -0.014(6)
C2 0.027(9) 0.042(8) 0.030(8) 0.009(6) 0.011(7) -0.015(6)
N3 0.021(7) 0.054(7) 0.025(7) 0.010(5) 0.005(6) 0.006(5)
N4 0.018(6) 0.037(6) 0.023(6) 0.015(5) 0.006(5) 0.006(5)
C5 0.042(11) 0.032(8) 0.045(10) 0.000(7) 0.023(9) -0.013(7)
C6 0.049(11) 0.035(8) 0.046(10) 0.004(7) 0.025(9) -0.015(7)
N7 0.030(8) 0.058(8) 0.048(9) 0.011(7) 0.016(7) -0.011(6)
C11 0.034(11) 0.058(11) 0.046(11) -0.008(8) 0.018(9) 0.022(8)
C12 0.052(14) 0.108(16) 0.082(15) -0.066(13) 0.042(13) -0.037(12)
C13 0.12(3) 0.15(2) 0.10(2) -0.092(18) 0.07(2) -0.08(2)
C14 0.030(14) 0.25(4) 0.09(2) -0.11(2) 0.013(14) 0.002(18)
C15 0.070(17) 0.101(16) 0.037(12) 0.008(10) 0.027(12) 0.032(13)
C16 0.057(13) 0.077(12) 0.031(10) 0.015(9) 0.011(10) 0.031(10)
C21 0.014(9) 0.053(10) 0.044(10) 0.020(8) 0.002(8) 0.010(7)
C22 0.044(11) 0.045(9) 0.073(13) 0.021(9) 0.040(10) 0.013(8)
C23 0.11(2) 0.108(17) 0.105(19) 0.064(14) 0.092(19) 0.083(17)
C24 0.041(14) 0.110(18) 0.11(2) 0.033(15) 0.058(15) 0.040(13)
C25 0.047(14) 0.14(2) 0.094(18) 0.065(16) 0.047(14) 0.015(14)
C26 0.067(16) 0.070(13) 0.071(14) 0.032(10) 0.033(13) 0.005(11)
P2 0.045(3) 0.040(2) 0.039(2) -0.0073(18) 0.021(2) -0.0095(19)
C41 0.050(12) 0.037(9) 0.033(10) -0.007(7) 0.009(9) -0.012(8)
C42 0.047(12) 0.046(10) 0.059(12) 0.008(8) 0.025(10) 0.009(8)
C43 0.082(17) 0.037(10) 0.101(18) -0.009(10) 0.061(15) -0.007(10)
C44 0.091(19) 0.046(11) 0.057(14) 0.008(9) 0.034(14) -0.010(11)
C45 0.083(18) 0.068(13) 0.044(12) -0.002(9) 0.030(12) -0.008(11)
C46 0.065(14) 0.047(10) 0.069(14) 0.005(9) 0.040(12) -0.009(9)
C47 0.048(13) 0.065(12) 0.057(13) 0.001(9) 0.013(11) -0.004(9)
C48 0.083(16) 0.046(11) 0.089(15) -0.007(9) 0.049(14) 0.001(9)
C49 0.070(14) 0.056(10) 0.050(11) -0.029(8) 0.041(11) -0.032(10)
C50 0.078(16) 0.060(11) 0.071(14) -0.020(10) 0.041(13) -0.044(11)
P1 0.043(3) 0.058(3) 0.039(3) 0.013(2) 0.006(2) -0.018(2)
C40 0.11(2) 0.15(2) 0.077(17) -0.021(15) 0.074(18) -0.064(18)
C31 0.013(9) 0.054(10) 0.075(13) 0.020(9) 0.016(9) -0.002(7)
C33 0.037(11) 0.053(11) 0.058(12) -0.011(9) 0.010(9) -0.014(8)
C32 0.045(12) 0.035(9) 0.054(12) 0.017(8) 0.004(10) -0.004(8)
C37 0.074(16) 0.045(11) 0.076(15) 0.018(10) 0.022(13) 0.011(10)
C34 0.040(13) 0.046(11) 0.090(17) -0.024(11) 0.012(12) 0.007(9)
C36 0.024(11) 0.073(13) 0.062(14) 0.030(10) -0.021(9) -0.003(9)
C35 0.062(16) 0.050(12) 0.13(2) -0.029(14) 0.027(17) -0.006(11)
C38 0.26(4) 0.048(13) 0.12(2) -0.001(14) 0.12(3) -0.016(18)
C39 0.084(18) 0.093(15) 0.022(10) 0.006(9) -0.007(11) -0.042(13)

loop_
_atom_type_symbol
_atom_type_description
_atom_type_scat_dispersion_real
_atom_type_scat_dispersion_imag
_atom_type_scat_source
C C 0.0033 0.0016 'International Tables Vol C Tables 4.2.6.8 and 6.1.1.4'
H H 0.0000 0.0000 'International Tables Vol C Tables 4.2.6.8 and 6.1.1.4'
N N 0.0061 0.0033 'International Tables Vol C Tables 4.2.6.8 and 6.1.1.4'
O O 0.0106 0.0060 'International Tables Vol C Tables 4.2.6.8 and 6.1.1.4'
P P 0.1023 0.0942 'International Tables Vol C Tables 4.2.6.8 and 6.1.1.4'
Re Re -1.0185 7.2310 'International Tables Vol C Tables 4.2.6.8 and 6.1.1.4'
Cl Cl 0.1484 0.1585 'International Tables Vol C Tables 4.2.6.8 and 6.1.1.4'

loop_
_geom_angle_atom_site_label_1
_geom_angle_atom_site_label_2
_geom_angle_atom_site_label_3
_geom_angle
_geom_angle_site_symmetry_1
_geom_angle_site_symmetry_3
_geom_angle_publ_flag
N10 Re N3 97.7(5) . . ?
N10 Re Cl 109.7(5) . . ?
N3 Re Cl 152.6(4) . . ?
N10 Re O1 155.3(5) . . ?
N3 Re O1 58.0(4) . . ?
Cl Re O1 94.7(3) . . ?
N10 Re P2 95.5(5) . . ?
N3 Re P2 88.8(3) . . ?
Cl Re P2 88.41(14) . . ?
O1 Re P2 80.4(3) . . ?
N10 Re P1 96.6(5) . . ?
N3 Re P1 90.2(3) . . ?
Cl Re P1 87.01(16) . . ?
O1 Re P1 88.7(3) . . ?
P2 Re P1 167.87(16) . . ?
C2 O1 Re 88.2(8) . . ?
O1 C2 N7 125.6(14) . . ?
O1 C2 N3 110.5(12) . . ?
N7 C2 N3 123.9(13) . . ?
N4 N3 C2 120.4(12) . . ?
N4 N3 Re 136.2(9) . . ?
C2 N3 Re 103.2(9) . . ?
C5 N4 N3 117.8(12) . . ?
N4 C5 C6 122.5(14) . . ?
N4 C5 C11 114.4(14) . . ?
C6 C5 C11 123.1(14) . . ?
N7 C6 C5 119.4(14) . . ?
N7 C6 C21 115.1(15) . . ?
C5 C6 C21 125.4(15) . . ?
C6 N7 C2 115.7(14) . . ?
C12 C11 C16 121.0(19) . . ?
C12 C11 C5 118.1(16) . . ?
C16 C11 C5 120.8(16) . . ?
C13 C12 C11 123(2) . . ?
C12 C13 C14 116(2) . . ?
C15 C14 C13 122(2) . . ?
C14 C15 C16 120(2) . . ?
C11 C16 C15 117(2) . . ?
C26 C21 C22 118.9(16) . . ?
C26 C21 C6 118.6(17) . . ?
C22 C21 C6 122.0(14) . . ?
C23 C22 C21 120(2) . . ?
C24 C23 C22 121(2) . . ?
C23 C24 C25 120.9(18) . . ?
C24 C25 C26 119(2) . . ?
C21 C26 C25 120(2) . . ?
C47 P2 C41 103.9(8) . . ?
C47 P2 C49 106.1(9) . . ?
C41 P2 C49 105.6(8) . . ?
C47 P2 Re 112.6(6) . . ?
C41 P2 Re 113.6(5) . . ?
C49 P2 Re 114.2(6) . . ?
C42 C41 C46 116.9(16) . . ?
C42 C41 P2 120.9(13) . . ?
C46 C41 P2 121.8(14) . . ?
C43 C42 C41 118.8(18) . . ?
C42 C43 C44 122(2) . . ?
C45 C44 C43 119(2) . . ?
C44 C45 C46 120(2) . . ?
C45 C46 C41 122.6(19) . . ?
C48 C47 P2 114.7(13) . . ?
C50 C49 P2 115.7(14) . . ?
C31 P1 C39 102.5(8) . . ?
C31 P1 C37 100.8(8) . . ?
C39 P1 C37 107.0(9) . . ?
C31 P1 Re 115.2(6) . . ?
C39 P1 Re 115.3(8) . . ?
C37 P1 Re 114.4(6) . . ?
C32 C31 C36 115.1(16) . . ?
C32 C31 P1 122.2(13) . . ?
C36 C31 P1 122.7(14) . . ?
C34 C33 C32 125.6(18) . . ?
C31 C32 C33 119.5(16) . . ?
C38 C37 P1 109.8(18) . . ?
C33 C34 C35 115.0(19) . . ?
C35 C36 C31 119.9(18) . . ?
C34 C35 C36 125(2) . . ?
C40 C39 P1 112.3(12) . . ?

loop_
_geom_bond_atom_site_label_1
_geom_bond_atom_site_label_2
_geom_bond_distance
_geom_bond_site_symmetry_2
_geom_bond_publ_flag
Re N10 1.591(13) . ?
Re N3 2.045(11) . ?
Re Cl 2.402(4) . ?
Re O1 2.416(10) . ?
Re P2 2.465(4) . ?
Re P1 2.479(4) . ?
O1 C2 1.296(16) . ?
C2 N7 1.339(18) . ?
C2 N3 1.367(18) . ?
N3 N4 1.311(15) . ?
N4 C5 1.306(17) . ?
C5 C6 1.42(2) . ?
C5 C11 1.51(2) . ?
C6 N7 1.333(19) . ?
C6 C21 1.48(2) . ?
C11 C12 1.36(2) . ?
C11 C16 1.37(2) . ?
C12 C13 1.36(3) . ?
C13 C14 1.40(4) . ?
C14 C15 1.36(3) . ?
C15 C16 1.43(3) . ?
C21 C26 1.37(3) . ?
C21 C22 1.42(2) . ?
C22 C23 1.39(2) . ?
C23 C24 1.35(3) . ?
C24 C25 1.38(3) . ?
C25 C26 1.44(3) . ?
P2 C47 1.800(19) . ?
P2 C41 1.800(17) . ?
P2 C49 1.830(17) . ?
C41 C42 1.40(2) . ?
C41 C46 1.40(2) . ?
C42 C43 1.39(2) . ?
C43 C44 1.39(3) . ?
C44 C45 1.33(3) . ?
C45 C46 1.38(2) . ?
C47 C48 1.49(2) . ?
C49 C50 1.56(2) . ?
P1 C31 1.785(19) . ?
P1 C39 1.83(2) . ?
P1 C37 1.89(2) . ?
C40 C39 1.52(3) . ?
C31 C32 1.37(2) . ?
C31 C36 1.43(2) . ?
C33 C34 1.32(2) . ?
C33 C32 1.39(2) . ?
C37 C38 1.44(3) . ?
C34 C35 1.33(3) . ?
C36 C35 1.36(3) . ?
